data_7238935
loop_
_publ_author_name
'Liu, Jie-Qing'
'Peng, Xing-Rong'
'Zhang, Wei-Ming'
'Shi, Lei'
'Li, Xu-Yang'
'Chen, Jian-Chao'
'Qiu, Ming-Hua'

_publ_section_title
;
 Swietemahalactone, a rearranged phragmalin-type limonoid with
 anti-bacterial effect, from Swietenia mahagoni
;
_journal_issue 15
_journal_name_full 'RSC Advances'
_journal_page_first 4890
_journal_paper_doi 10.1039/c3ra23401k
_journal_volume 3
_journal_year 2013
_chemical_absolute_configuration ad
_chemical_formula_moiety 'C48 H39 Br3 O13'
_chemical_formula_sum 'C48 H39 Br3 O13'
_chemical_formula_weight 1063.52
_space_group_IT_number 4
_space_group_name_Hall 'P 2yb'
_space_group_name_H-M_alt 'P 1 21 1'
_symmetry_cell_setting monoclinic
_symmetry_space_group_name_Hall 'P 2yb'
_symmetry_space_group_name_H-M 'P 1 21 1'
_atom_sites_solution_hydrogens geom
_atom_sites_solution_primary direct
_atom_sites_solution_secondary difmap
_audit_creation_method SHELXL-97
_cell_angle_alpha 90.00
_cell_angle_beta 96.015(3)
_cell_angle_gamma 90.00
_cell_formula_units_Z 2
_cell_length_a 11.446(2)
_cell_length_b 14.770(3)
_cell_length_c 14.492(2)
_cell_measurement_reflns_used 7380
_cell_measurement_temperature 100(2)
_cell_measurement_theta_max 26.42
_cell_measurement_theta_min 2.16
_cell_volume 2436.5(7)
_computing_cell_refinement 'Bruker SAINT'
_computing_data_collection 'Bruker APEX2'
_computing_data_reduction 'Bruker SAINT'
_computing_molecular_graphics 'Bruker SHELXTL'
_computing_publication_material 'Bruker SHELXTL'
_computing_structure_refinement 'SHELXL-97 (Sheldrick, 2008)'
_computing_structure_solution 'SHELXS-97 (Sheldrick, 2008)'
_diffrn_ambient_temperature 100(2)
_diffrn_measured_fraction_theta_full 0.995
_diffrn_measured_fraction_theta_max 0.995
_diffrn_measurement_device_type 'Bruker APEX-II CCD'
_diffrn_measurement_method '\f and \w scans'
_diffrn_radiation_monochromator graphite
_diffrn_radiation_source 'fine-focus sealed tube'
_diffrn_radiation_type MoK\a
_diffrn_radiation_wavelength 0.71073
_diffrn_reflns_av_R_equivalents 0.0401
_diffrn_reflns_av_sigmaI/netI 0.0881
_diffrn_reflns_limit_h_max 15
_diffrn_reflns_limit_h_min -15
_diffrn_reflns_limit_k_max 19
_diffrn_reflns_limit_k_min -19
_diffrn_reflns_limit_l_max 18
_diffrn_reflns_limit_l_min -19
_diffrn_reflns_number 23830
_diffrn_reflns_theta_full 28.32
_diffrn_reflns_theta_max 28.32
_diffrn_reflns_theta_min 1.41
_exptl_absorpt_coefficient_mu 2.545
_exptl_absorpt_correction_T_max 0.7672
_exptl_absorpt_correction_T_min 0.3627
_exptl_absorpt_correction_type multi-scan
_exptl_absorpt_process_details sadabs
_exptl_crystal_colour colourless
_exptl_crystal_density_diffrn 1.450
_exptl_crystal_density_method 'not measured'
_exptl_crystal_description prism
_exptl_crystal_F_000 1072
_exptl_crystal_size_max 0.50
_exptl_crystal_size_mid 0.14
_exptl_crystal_size_min 0.11
_refine_diff_density_max 1.807
_refine_diff_density_min -0.905
_refine_diff_density_rms 0.178
_refine_ls_abs_structure_details 'Flack H D (1983), Acta Cryst. A39, 876-881'
_refine_ls_abs_structure_Flack 0.021(11)
_refine_ls_extinction_method none
_refine_ls_goodness_of_fit_ref 1.010
_refine_ls_hydrogen_treatment constr
_refine_ls_matrix_type full
_refine_ls_number_parameters 581
_refine_ls_number_reflns 11778
_refine_ls_number_restraints 1
_refine_ls_restrained_S_all 1.010
_refine_ls_R_factor_all 0.1082
_refine_ls_R_factor_gt 0.0723
_refine_ls_shift/su_max 0.005
_refine_ls_shift/su_mean 0.001
_refine_ls_structure_factor_coef Fsqd
_refine_ls_weighting_details 'calc w=1/[\s^2^(Fo^2^)+(0.1537P)^2^+0.0000P] where P=(Fo^2^+2Fc^2^)/3'
_refine_ls_weighting_scheme calc
_refine_ls_wR_factor_gt 0.2020
_refine_ls_wR_factor_ref 0.2273
_reflns_number_gt 8207
_reflns_number_total 11778
_reflns_threshold_expression >2sigma(I)
_cod_data_source_file c3ra23401k.txt
_cod_data_source_block mo_kjq_1_sad
_cod_depositor_comments
;
The following automatic conversions were performed:

data item '_symmetry_cell_setting' value 'Monoclinic' was changed to
'monoclinic' in accordance with the
/home/saulius/struct/COD-crude-data/automatic-downloads/DataCite-retrospective/RSC/depositions/lib/dictionaries/cif_core.dic
dictionary named 'cif_core.dic' version 2.4.2 last updated on
2011-04-26.

Automatic conversion script
Id: cif_fix_values 6909 2019-04-08 15:41:33Z antanas 
;
_cod_original_cell_volume 2436.4(7)
_cod_original_sg_symbol_Hall 'P 21'
_cod_original_sg_symbol_H-M 'P 21'
_cod_database_code 7238935

loop_
_symmetry_equiv_pos_as_xyz
'x, y, z'
'-x, y+1/2, -z'

loop_
_atom_site_label
_atom_site_type_symbol
_atom_site_fract_x
_atom_site_fract_y
_atom_site_fract_z
_atom_site_U_iso_or_equiv
_atom_site_adp_type
_atom_site_occupancy
_atom_site_symmetry_multiplicity
_atom_site_calc_flag
_atom_site_refinement_flags
Br3 Br 0.29817(11) 0.62609(7) 1.15461(6) 0.0726(4) Uani 1 1 d .
Br2 Br 0.64451(7) 1.47394(5) 0.73950(7) 0.0563(3) Uani 1 1 d .
Br1 Br 0.51670(6) 0.53012(4) 0.38292(6) 0.0468(2) Uani 1 1 d .
O6 O 0.0033(4) 0.8943(4) 0.8321(3) 0.0390(11) Uani 1 1 d .
O3 O 0.2222(4) 1.1536(3) 0.6538(4) 0.0430(13) Uani 1 1 d .
O61 O -0.0499(7) 0.9692(6) 0.9566(5) 0.083(2) Uani 1 1 d .
O7 O -0.2639(4) 0.9368(5) 0.6884(4) 0.0547(15) Uani 1 1 d .
O31 O -0.2062(5) 0.8328(5) 0.7940(5) 0.073(2) Uani 1 1 d .
O1 O 0.2155(4) 0.8670(3) 0.5728(3) 0.0292(9) Uani 1 1 d .
O41 O 0.2901(8) 0.7992(5) 0.7048(5) 0.081(3) Uani 1 1 d .
O8 O -0.0387(4) 1.1006(3) 0.5149(4) 0.0326(10) Uani 1 1 d .
O2 O -0.0147(5) 1.2214(3) 0.6048(5) 0.0552(16) Uani 1 1 d .
O16 O 0.1643(5) 1.1031(5) 0.1921(5) 0.071(2) Uani 1 1 d .
O17 O -0.0237(4) 1.0768(4) 0.1971(4) 0.0455(13) Uani 1 1 d .
C12 C -0.1896(5) 0.9901(4) 0.3944(4) 0.0271(12) Uani 1 1 d .
H12A H -0.2590 0.9629 0.3582 0.032 Uiso 1 1 calc R
H12B H -0.2114 1.0522 0.4118 0.032 Uiso 1 1 calc R
O51 O 0.2261(5) 1.2011(3) 0.5083(5) 0.0517(16) Uani 1 1 d .
C20 C -0.2241(6) 1.0465(5) 0.1893(5) 0.0399(16) Uani 1 1 d .
C17 C -0.1206(6) 1.0669(4) 0.2554(5) 0.0334(14) Uani 1 1 d .
H17 H -0.1334 1.1265 0.2856 0.040 Uiso 1 1 calc R
C13 C -0.0886(5) 0.9961(4) 0.3317(5) 0.0302(13) Uani 1 1 d .
C14 C 0.0228(5) 1.0311(5) 0.3869(5) 0.0337(14) Uani 1 1 d .
C8 C 0.0298(5) 1.0207(4) 0.4893(5) 0.0306(13) Uani 1 1 d .
C9 C -0.0307(5) 0.9333(4) 0.5154(5) 0.0297(13) Uani 1 1 d .
H9 H 0.0027 0.8847 0.4779 0.036 Uiso 1 1 calc R
C10 C 0.0158(5) 0.9127(4) 0.6164(5) 0.0287(13) Uani 1 1 d .
C5 C -0.0177(5) 0.9857(4) 0.6863(5) 0.0322(14) Uani 1 1 d .
H5 H -0.0750 1.0276 0.6513 0.039 Uiso 1 1 calc R
C6 C -0.0751(6) 0.9529(5) 0.7726(5) 0.0368(15) Uani 1 1 d .
H6 H -0.0904 1.0078 0.8098 0.044 Uiso 1 1 calc R
C61 C 0.0000(7) 0.9081(7) 0.9238(6) 0.051(2) Uani 1 1 d .
C62 C 0.0705(7) 0.8368(6) 0.9780(5) 0.0478(19) Uani 1 1 d .
C65 C 0.2032(8) 0.7118(6) 1.0855(5) 0.051(2) Uani 1 1 d .
C55 C 0.5324(6) 1.3862(5) 0.6943(6) 0.0477(19) Uani 1 1 d .
C54 C 0.4794(8) 1.3329(6) 0.7580(8) 0.060(2) Uani 1 1 d .
H54 H 0.5021 1.3375 0.8228 0.072 Uiso 1 1 calc R
C53 C 0.3907(8) 1.2721(6) 0.7222(8) 0.058(2) Uani 1 1 d .
H53 H 0.3522 1.2351 0.7633 0.069 Uiso 1 1 calc R
C52 C 0.3598(6) 1.2662(4) 0.6278(7) 0.046(2) Uani 1 1 d .
C57 C 0.4134(6) 1.3184(4) 0.5653(6) 0.0403(17) Uani 1 1 d .
H57 H 0.3914 1.3127 0.5005 0.048 Uiso 1 1 calc R
C56 C 0.5014(6) 1.3805(5) 0.5992(6) 0.0388(16) Uani 1 1 d .
H56 H 0.5388 1.4178 0.5577 0.047 Uiso 1 1 calc R
C51 C 0.2643(6) 1.2040(4) 0.5872(7) 0.046(2) Uani 1 1 d .
C3 C 0.1244(5) 1.0960(4) 0.6237(5) 0.0353(15) Uani 1 1 d .
C4 C 0.0968(5) 1.0413(5) 0.7138(5) 0.0381(16) Uani 1 1 d .
C29 C 0.0948(7) 1.1027(5) 0.7973(6) 0.0454(18) Uani 1 1 d .
H29A H 0.0843 1.0662 0.8523 0.068 Uiso 1 1 calc R
H29B H 0.0296 1.1457 0.7863 0.068 Uiso 1 1 calc R
H29C H 0.1691 1.1359 0.8073 0.068 Uiso 1 1 calc R
C66 C 0.1837(10) 0.7959(9) 1.1210(6) 0.074(3) Uani 1 1 d .
H66 H 0.2149 0.8097 1.1828 0.089 Uiso 1 1 calc R
C67 C 0.1184(12) 0.8626(9) 1.0681(7) 0.078(3) Uani 1 1 d .
H67 H 0.1072 0.9216 1.0917 0.093 Uiso 1 1 calc R
C7 C -0.1926(6) 0.9074(5) 0.7463(6) 0.0428(17) Uani 1 1 d .
C19 C -0.0050(5) 0.8138(4) 0.6394(5) 0.0282(13) Uani 1 1 d .
H19A H -0.0895 0.8026 0.6379 0.042 Uiso 1 1 calc R
H19B H 0.0335 0.8001 0.7015 0.042 Uiso 1 1 calc R
H19C H 0.0278 0.7750 0.5937 0.042 Uiso 1 1 calc R
C1 C 0.1527(5) 0.9355(4) 0.6162(5) 0.0294(13) Uani 1 1 d .
C41 C 0.2807(6) 0.8055(5) 0.6209(6) 0.0392(16) Uani 1 1 d .
C42 C 0.3375(5) 0.7406(4) 0.5600(5) 0.0327(14) Uani 1 1 d .
C43 C 0.2916(5) 0.7242(4) 0.4697(5) 0.0312(13) Uani 1 1 d .
H43 H 0.2246 0.7565 0.4432 0.037 Uiso 1 1 calc R
C44 C 0.3447(5) 0.6597(4) 0.4180(5) 0.0336(14) Uani 1 1 d .
H44 H 0.3135 0.6473 0.3559 0.040 Uiso 1 1 calc R
C45 C 0.4412(5) 0.6144(4) 0.4561(5) 0.0341(14) Uani 1 1 d .
C46 C 0.4895(6) 0.6299(5) 0.5466(5) 0.0371(14) Uani 1 1 d .
H46 H 0.5580 0.5984 0.5716 0.045 Uiso 1 1 calc R
C47 C 0.4354(6) 0.6926(4) 0.5997(5) 0.0343(14) Uani 1 1 d .
H47 H 0.4648 0.7027 0.6626 0.041 Uiso 1 1 calc R
C28 C 0.1913(5) 0.9692(4) 0.7144(5) 0.0350(14) Uani 1 1 d .
H28A H 0.1842 0.9222 0.7622 0.042 Uiso 1 1 calc R
H28B H 0.2716 0.9948 0.7209 0.042 Uiso 1 1 calc R
C30 C 0.1466(5) 1.0220(4) 0.5554(5) 0.0346(14) Uani 1 1 d .
H30 H 0.2183 1.0322 0.5228 0.042 Uiso 1 1 calc R
C2 C 0.0207(6) 1.1491(4) 0.5826(6) 0.0414(18) Uani 1 1 d .
C15 C 0.1030(6) 1.0742(5) 0.3400(6) 0.0430(18) Uani 1 1 d .
H15 H 0.1725 1.0967 0.3738 0.052 Uiso 1 1 calc R
C16 C 0.0869(5) 1.0873(5) 0.2402(7) 0.047(2) Uani 1 1 d .
C11 C -0.1600(5) 0.9339(4) 0.4843(5) 0.0306(13) Uani 1 1 d .
H11A H -0.2026 0.9595 0.5343 0.037 Uiso 1 1 calc R
H11B H -0.1873 0.8709 0.4732 0.037 Uiso 1 1 calc R
C18 C -0.0661(8) 0.9027(4) 0.2876(6) 0.0442(17) Uani 1 1 d .
H18A H -0.0081 0.9095 0.2429 0.066 Uiso 1 1 calc R
H18B H -0.1398 0.8795 0.2557 0.066 Uiso 1 1 calc R
H18C H -0.0363 0.8601 0.3364 0.066 Uiso 1 1 calc R
C23 C -0.3465(9) 0.9907(8) 0.0699(6) 0.058(2) Uani 1 1 d .
H23 H -0.3784 0.9558 0.0182 0.070 Uiso 1 1 calc R
C22 C -0.2388(10) 0.9875(7) 0.1101(7) 0.066(3) Uani 1 1 d .
H22 H -0.1782 0.9510 0.0896 0.080 Uiso 1 1 calc R
C21 C -0.3319(10) 1.0791(13) 0.1871(8) 0.107(6) Uani 1 1 d .
H21 H -0.3568 1.1187 0.2328 0.129 Uiso 1 1 calc R
O21 O -0.4012(7) 1.0506(10) 0.1144(6) 0.111(4) Uani 1 1 d .
C31 C -0.3224(10) 0.7888(12) 0.7680(14) 0.133(8) Uani 1 1 d .
H31A H -0.3853 0.8292 0.7837 0.200 Uiso 1 1 calc R
H31B H -0.3263 0.7318 0.8020 0.200 Uiso 1 1 calc R
H31C H -0.3319 0.7766 0.7011 0.200 Uiso 1 1 calc R
C64 C 0.1492(12) 0.6902(8) 0.9989(7) 0.077(3) Uani 1 1 d .
H64 H 0.1574 0.6307 0.9753 0.092 Uiso 1 1 calc R
C63 C 0.0815(11) 0.7550(7) 0.9442(7) 0.067(3) Uani 1 1 d .
H63 H 0.0449 0.7396 0.8844 0.081 Uiso 1 1 calc R

loop_
_atom_site_aniso_label
_atom_site_aniso_U_11
_atom_site_aniso_U_22
_atom_site_aniso_U_33
_atom_site_aniso_U_23
_atom_site_aniso_U_13
_atom_site_aniso_U_12
Br3 0.1138(9) 0.0579(6) 0.0402(4) 0.0125(4) -0.0199(5) -0.0245(6)
Br2 0.0399(4) 0.0365(4) 0.0880(6) -0.0035(4) -0.0151(4) -0.0170(3)
Br1 0.0331(3) 0.0305(3) 0.0762(5) -0.0185(3) 0.0032(3) -0.0009(3)
O6 0.038(2) 0.041(3) 0.037(3) -0.012(2) 0.000(2) 0.006(2)
O3 0.023(2) 0.023(2) 0.079(4) 0.001(2) -0.016(2) -0.0069(17)
O61 0.090(5) 0.100(6) 0.062(4) -0.028(4) 0.019(4) 0.032(5)
O7 0.024(2) 0.072(4) 0.069(4) -0.011(3) 0.005(2) -0.002(2)
O31 0.031(3) 0.085(5) 0.098(5) 0.042(4) -0.012(3) -0.022(3)
O1 0.029(2) 0.0157(19) 0.043(2) 0.0067(17) 0.0024(18) 0.0016(16)
O41 0.128(7) 0.059(4) 0.054(4) 0.007(3) 0.008(4) 0.057(5)
O8 0.022(2) 0.0109(18) 0.062(3) 0.0011(17) -0.0062(19) -0.0006(15)
O2 0.038(3) 0.018(2) 0.104(5) -0.016(3) -0.022(3) 0.008(2)
O16 0.031(3) 0.090(5) 0.093(5) 0.056(4) 0.016(3) 0.022(3)
O17 0.040(3) 0.035(3) 0.064(3) 0.024(2) 0.016(2) 0.008(2)
C12 0.023(3) 0.019(3) 0.039(3) 0.000(2) 0.001(2) -0.001(2)
O51 0.036(3) 0.022(2) 0.090(4) 0.021(3) -0.029(3) -0.0051(19)
C20 0.041(4) 0.035(4) 0.043(4) 0.003(3) 0.002(3) -0.004(3)
C17 0.030(3) 0.016(3) 0.056(4) 0.006(3) 0.013(3) 0.005(2)
C13 0.027(3) 0.017(3) 0.046(4) 0.005(2) 0.001(3) 0.003(2)
C14 0.020(2) 0.014(2) 0.066(4) 0.012(3) 0.002(2) 0.007(2)
C8 0.018(2) 0.011(2) 0.062(4) 0.006(3) 0.000(2) 0.001(2)
C9 0.022(3) 0.012(2) 0.054(4) 0.003(2) 0.001(3) -0.001(2)
C10 0.025(3) 0.015(3) 0.046(4) -0.004(2) 0.003(2) -0.005(2)
C5 0.022(3) 0.019(3) 0.054(4) -0.009(3) -0.006(2) 0.000(2)
C6 0.029(3) 0.036(4) 0.043(4) -0.009(3) -0.005(3) 0.007(3)
C61 0.035(4) 0.073(6) 0.045(4) -0.010(4) 0.007(3) 0.002(4)
C62 0.043(4) 0.062(5) 0.038(4) -0.001(3) 0.003(3) -0.013(4)
C65 0.066(5) 0.043(4) 0.038(4) 0.010(3) -0.019(3) -0.022(4)
C55 0.035(4) 0.024(3) 0.081(6) 0.000(3) -0.009(4) -0.011(3)
C54 0.049(5) 0.043(4) 0.082(6) 0.012(4) -0.026(4) -0.017(4)
C53 0.045(4) 0.032(4) 0.092(7) 0.013(4) -0.015(4) -0.017(3)
C52 0.023(3) 0.012(3) 0.097(6) 0.007(3) -0.022(3) -0.003(2)
C57 0.023(3) 0.020(3) 0.075(5) -0.006(3) -0.007(3) 0.002(2)
C56 0.023(3) 0.021(3) 0.072(5) -0.008(3) 0.001(3) -0.004(2)
C51 0.030(3) 0.012(3) 0.091(6) 0.010(3) -0.018(4) -0.008(2)
C3 0.024(3) 0.014(3) 0.066(4) -0.004(3) -0.005(3) -0.004(2)
C4 0.021(3) 0.027(3) 0.064(4) -0.016(3) -0.009(3) 0.001(2)
C29 0.038(4) 0.032(4) 0.064(5) -0.024(3) -0.009(3) 0.002(3)
C66 0.082(7) 0.100(9) 0.035(4) -0.001(5) -0.017(4) -0.008(6)
C67 0.100(8) 0.084(8) 0.051(5) -0.023(5) 0.016(5) 0.012(6)
C7 0.031(3) 0.039(4) 0.059(5) -0.002(3) 0.007(3) -0.002(3)
C19 0.028(3) 0.011(3) 0.044(3) 0.000(2) -0.001(3) -0.001(2)
C1 0.019(3) 0.010(2) 0.058(4) 0.001(2) 0.002(3) 0.002(2)
C41 0.037(3) 0.029(3) 0.051(4) 0.005(3) -0.001(3) 0.014(3)
C42 0.025(3) 0.017(3) 0.054(4) 0.009(3) -0.004(3) 0.003(2)
C43 0.020(3) 0.023(3) 0.050(4) 0.005(3) 0.001(2) 0.002(2)
C44 0.025(3) 0.028(3) 0.047(4) -0.003(3) 0.000(3) -0.001(2)
C45 0.027(3) 0.019(3) 0.055(4) -0.006(3) 0.001(3) -0.002(2)
C46 0.031(3) 0.021(3) 0.057(4) 0.005(3) -0.003(3) 0.003(2)
C47 0.025(3) 0.023(3) 0.052(4) 0.006(3) -0.009(3) 0.004(2)
C28 0.025(3) 0.019(3) 0.059(4) 0.003(3) -0.005(3) 0.001(2)
C30 0.023(3) 0.013(3) 0.065(4) 0.008(3) -0.008(3) -0.003(2)
C2 0.023(3) 0.015(3) 0.085(5) -0.007(3) -0.002(3) -0.004(2)
C15 0.021(3) 0.026(3) 0.081(5) 0.020(3) 0.006(3) 0.003(2)
C16 0.015(3) 0.039(4) 0.087(6) 0.036(4) 0.011(3) 0.013(3)
C11 0.029(3) 0.022(3) 0.040(3) 0.003(2) 0.001(2) -0.006(2)
C18 0.060(5) 0.014(3) 0.059(5) 0.006(3) 0.009(4) 0.009(3)
C23 0.064(5) 0.078(7) 0.032(4) 0.003(4) 0.002(4) -0.021(5)
C22 0.084(7) 0.065(6) 0.054(5) -0.021(5) 0.023(5) -0.007(5)
C21 0.067(7) 0.185(16) 0.063(6) -0.017(8) -0.030(5) 0.059(9)
O21 0.066(5) 0.202(12) 0.061(5) -0.002(6) -0.021(4) -0.003(6)
C31 0.048(6) 0.140(14) 0.202(18) 0.105(13) -0.039(8) -0.056(8)
C64 0.127(10) 0.059(6) 0.043(5) -0.012(4) -0.003(5) -0.002(6)
C63 0.103(8) 0.056(6) 0.042(5) -0.008(4) 0.003(5) -0.009(5)

loop_
_atom_type_symbol
_atom_type_description
_atom_type_scat_dispersion_real
_atom_type_scat_dispersion_imag
_atom_type_scat_source
C C 0.0033 0.0016 'International Tables Vol C Tables 4.2.6.8 and 6.1.1.4'
H H 0.0000 0.0000 'International Tables Vol C Tables 4.2.6.8 and 6.1.1.4'
O O 0.0106 0.0060 'International Tables Vol C Tables 4.2.6.8 and 6.1.1.4'
Br Br -0.2901 2.4595 'International Tables Vol C Tables 4.2.6.8 and 6.1.1.4'

loop_
_geom_angle_atom_site_label_1
_geom_angle_atom_site_label_2
_geom_angle_atom_site_label_3
_geom_angle
C61 O6 C6 114.4(6)
C51 O3 C3 115.8(6)
C7 O31 C31 112.5(8)
C41 O1 C1 122.5(5)
C2 O8 C8 111.5(4)
C16 O17 C17 117.9(6)
C13 C12 C11 114.4(5)
C13 C12 H12A 108.7
C11 C12 H12A 108.7
C13 C12 H12B 108.7
C11 C12 H12B 108.7
H12A C12 H12B 107.6
C21 C20 C22 99.8(9)
C21 C20 C17 128.8(9)
C22 C20 C17 131.4(8)
O17 C17 C20 104.4(6)
O17 C17 C13 110.1(5)
C20 C17 C13 116.2(5)
O17 C17 H17 108.6
C20 C17 H17 108.6
C13 C17 H17 108.6
C14 C13 C17 105.6(5)
C14 C13 C12 110.3(6)
C17 C13 C12 108.9(5)
C14 C13 C18 110.6(6)
C17 C13 C18 110.3(6)
C12 C13 C18 110.9(5)
C15 C14 C8 125.5(6)
C15 C14 C13 118.0(7)
C8 C14 C13 116.4(5)
O8 C8 C14 101.1(5)
O8 C8 C9 110.1(5)
C14 C8 C9 110.8(5)
O8 C8 C30 106.1(5)
C14 C8 C30 124.4(5)
C9 C8 C30 103.8(5)
C11 C9 C8 112.2(5)
C11 C9 C10 121.3(6)
C8 C9 C10 106.4(5)
C11 C9 H9 105.2
C8 C9 H9 105.2
C10 C9 H9 105.2
C19 C10 C9 110.6(5)
C19 C10 C5 117.9(6)
C9 C10 C5 113.5(5)
C19 C10 C1 112.2(5)
C9 C10 C1 101.4(5)
C5 C10 C1 99.4(5)
C6 C5 C10 117.6(5)
C6 C5 C4 112.0(5)
C10 C5 C4 105.8(5)
C6 C5 H5 107.0
C10 C5 H5 107.0
C4 C5 H5 107.0
O6 C6 C7 111.1(6)
O6 C6 C5 112.0(5)
C7 C6 C5 112.0(6)
O6 C6 H6 107.1
C7 C6 H6 107.1
C5 C6 H6 107.1
O61 C61 O6 124.8(9)
O61 C61 C62 125.2(8)
O6 C61 C62 110.0(7)
C63 C62 C67 123.3(10)
C63 C62 C61 121.1(8)
C67 C62 C61 115.5(9)
C66 C65 C64 118.5(9)
C66 C65 Br3 121.0(6)
C64 C65 Br3 120.4(8)
C56 C55 C54 122.5(7)
C56 C55 Br2 118.6(6)
C54 C55 Br2 118.8(7)
C55 C54 C53 117.3(9)
C55 C54 H54 121.3
C53 C54 H54 121.3
C52 C53 C54 120.3(9)
C52 C53 H53 119.8
C54 C53 H53 119.8
C53 C52 C57 121.9(6)
C53 C52 C51 121.9(8)
C57 C52 C51 116.1(8)
C52 C57 C56 118.9(8)
C52 C57 H57 120.5
C56 C57 H57 120.5
C55 C56 C57 119.0(7)
C55 C56 H56 120.5
C57 C56 H56 120.5
O51 C51 O3 123.3(6)
O51 C51 C52 125.7(7)
O3 C51 C52 110.9(7)
O3 C3 C2 111.8(5)
O3 C3 C30 116.5(5)
C2 C3 C30 107.4(6)
O3 C3 C4 105.5(5)
C2 C3 C4 112.0(6)
C30 C3 C4 103.3(5)
C29 C4 C28 119.1(6)
C29 C4 C5 115.8(6)
C28 C4 C5 102.2(5)
C29 C4 C3 111.8(6)
C28 C4 C3 99.1(6)
C5 C4 C3 106.9(5)
C4 C29 H29A 109.5
C4 C29 H29B 109.5
H29A C29 H29B 109.5
C4 C29 H29C 109.5
H29A C29 H29C 109.5
H29B C29 H29C 109.5
C65 C66 C67 121.6(8)
C65 C66 H66 119.2
C67 C66 H66 119.2
C62 C67 C66 116.5(10)
C62 C67 H67 121.8
C66 C67 H67 121.8
O7 C7 O31 124.3(7)
O7 C7 C6 122.8(7)
O31 C7 C6 112.9(7)
C10 C19 H19A 109.5
C10 C19 H19B 109.5
H19A C19 H19B 109.5
C10 C19 H19C 109.5
H19A C19 H19C 109.5
H19B C19 H19C 109.5
O1 C1 C28 122.2(5)
O1 C1 C30 109.2(5)
C28 C1 C30 104.7(5)
O1 C1 C10 112.9(5)
C28 C1 C10 104.7(5)
C30 C1 C10 100.9(5)
O41 C41 O1 124.4(7)
O41 C41 C42 122.9(6)
O1 C41 C42 112.6(6)
C43 C42 C47 120.7(7)
C43 C42 C41 121.8(6)
C47 C42 C41 117.5(6)
C42 C43 C44 119.2(6)
C42 C43 H43 120.4
C44 C43 H43 120.4
C45 C44 C43 120.0(6)
C45 C44 H44 120.0
C43 C44 H44 120.0
C44 C45 C46 122.1(6)
C44 C45 Br1 119.5(5)
C46 C45 Br1 118.4(5)
C45 C46 C47 118.4(6)
C45 C46 H46 120.8
C47 C46 H46 120.8
C46 C47 C42 119.6(7)
C46 C47 H47 120.2
C42 C47 H47 120.2
C4 C28 C1 94.9(5)
C4 C28 H28A 112.7
C1 C28 H28A 112.7
C4 C28 H28B 112.7
C1 C28 H28B 112.7
H28A C28 H28B 110.2
C3 C30 C1 103.0(6)
C3 C30 C8 102.6(5)
C1 C30 C8 108.9(5)
C3 C30 H30 113.8
C1 C30 H30 113.8
C8 C30 H30 113.8
O2 C2 O8 120.8(6)
O2 C2 C3 129.6(7)
O8 C2 C3 109.4(5)
C14 C15 C16 122.7(7)
C14 C15 H15 118.7
C16 C15 H15 118.7
O16 C16 O17 117.4(8)
O16 C16 C15 125.3(7)
O17 C16 C15 117.2(6)
C9 C11 C12 112.2(5)
C9 C11 H11A 109.2
C12 C11 H11A 109.2
C9 C11 H11B 109.2
C12 C11 H11B 109.2
H11A C11 H11B 107.9
C13 C18 H18A 109.5
C13 C18 H18B 109.5
H18A C18 H18B 109.5
C13 C18 H18C 109.5
H18A C18 H18C 109.5
H18B C18 H18C 109.5
O21 C23 C22 106.5(8)
O21 C23 H23 126.7
C22 C23 H23 126.7
C23 C22 C20 111.1(9)
C23 C22 H22 124.5
C20 C22 H22 124.5
C20 C21 O21 112.6(12)
C20 C21 H21 123.7
O21 C21 H21 123.7
C23 O21 C21 109.6(10)
O31 C31 H31A 109.5
O31 C31 H31B 109.5
H31A C31 H31B 109.5
O31 C31 H31C 109.5
H31A C31 H31C 109.5
H31B C31 H31C 109.5
C65 C64 C63 121.2(10)
C65 C64 H64 119.4
C63 C64 H64 119.4
C62 C63 C64 118.6(9)
C62 C63 H63 120.7
C64 C63 H63 120.7

loop_
_geom_bond_atom_site_label_1
_geom_bond_atom_site_label_2
_geom_bond_distance
Br3 C65 1.887(8)
Br2 C55 1.892(7)
Br1 C45 1.901(7)
O6 C61 1.348(10)
O6 C6 1.461(8)
O3 C51 1.347(10)
O3 C3 1.437(7)
O61 C61 1.193(12)
O7 C7 1.189(10)
O31 C7 1.320(10)
O31 C31 1.492(12)
O1 C41 1.326(8)
O1 C1 1.425(7)
O41 C41 1.213(11)
O8 C2 1.342(8)
O8 C8 1.485(7)
O2 C2 1.198(9)
O16 C16 1.207(9)
O17 C16 1.361(9)
O17 C17 1.471(8)
C12 C13 1.546(9)
C12 C11 1.553(9)
C12 H12A 0.9900
C12 H12B 0.9900
O51 C51 1.182(10)
C20 C21 1.321(13)
C20 C22 1.438(12)
C20 C17 1.475(10)
C17 C13 1.538(9)
C17 H17 1.0000
C13 C14 1.523(9)
C13 C18 1.553(9)
C14 C15 1.357(10)
C14 C8 1.485(11)
C8 C9 1.532(8)
C8 C30 1.561(8)
C9 C11 1.501(8)
C9 C10 1.534(10)
C9 H9 1.0000
C10 C19 1.522(8)
C10 C5 1.555(9)
C10 C1 1.604(8)
C5 C6 1.550(11)
C5 C4 1.562(8)
C5 H5 1.0000
C6 C7 1.516(10)
C6 H6 1.0000
C61 C62 1.498(13)
C62 C63 1.315(14)
C62 C67 1.414(13)
C65 C66 1.372(16)
C65 C64 1.378(12)
C55 C56 1.389(12)
C55 C54 1.399(14)
C54 C53 1.413(11)
C54 H54 0.9500
C53 C52 1.379(14)
C53 H53 0.9500
C52 C57 1.382(12)
C52 C51 1.499(9)
C57 C56 1.412(9)
C57 H57 0.9500
C56 H56 0.9500
C3 C2 1.493(9)
C3 C30 1.514(10)
C3 C4 1.595(11)
C4 C29 1.515(10)
C4 C28 1.517(9)
C29 H29A 0.9800
C29 H29B 0.9800
C29 H29C 0.9800
C66 C67 1.414(17)
C66 H66 0.9500
C67 H67 0.9500
C19 H19A 0.9800
C19 H19B 0.9800
C19 H19C 0.9800
C1 C28 1.529(10)
C1 C30 1.549(8)
C41 C42 1.496(10)
C42 C43 1.380(10)
C42 C47 1.398(8)
C43 C44 1.391(10)
C43 H43 0.9500
C44 C45 1.358(9)
C44 H44 0.9500
C45 C46 1.387(10)
C46 C47 1.391(10)
C46 H46 0.9500
C47 H47 0.9500
C28 H28A 0.9900
C28 H28B 0.9900
C30 H30 1.0000
C15 C16 1.451(13)
C15 H15 0.9500
C11 H11A 0.9900
C11 H11B 0.9900
C18 H18A 0.9800
C18 H18B 0.9800
C18 H18C 0.9800
C23 O21 1.295(15)
C23 C22 1.308(15)
C23 H23 0.9500
C22 H22 0.9500
C21 O21 1.319(15)
C21 H21 0.9500
C31 H31A 0.9800
C31 H31B 0.9800
C31 H31C 0.9800
C64 C63 1.421(16)
C64 H64 0.9500
C63 H63 0.9500

loop_
_geom_torsion_atom_site_label_1
_geom_torsion_atom_site_label_2
_geom_torsion_atom_site_label_3
_geom_torsion_atom_site_label_4
_geom_torsion
C16 O17 C17 C20 -173.7(6)
C16 O17 C17 C13 -48.2(8)
C21 C20 C17 O17 -137.0(12)
C22 C20 C17 O17 42.8(10)
C21 C20 C17 C13 101.5(13)
C22 C20 C17 C13 -78.7(11)
O17 C17 C13 C14 59.1(7)
C20 C17 C13 C14 177.6(6)
O17 C17 C13 C12 177.6(5)
C20 C17 C13 C12 -63.9(7)
O17 C17 C13 C18 -60.4(7)
C20 C17 C13 C18 58.0(8)
C11 C12 C13 C14 -54.2(7)
C11 C12 C13 C17 -169.7(5)
C11 C12 C13 C18 68.8(7)
C17 C13 C14 C15 -36.6(8)
C12 C13 C14 C15 -154.2(6)
C18 C13 C14 C15 82.7(8)
C17 C13 C14 C8 139.1(6)
C12 C13 C14 C8 21.5(7)
C18 C13 C14 C8 -101.6(7)
C2 O8 C8 C14 -129.1(6)
C2 O8 C8 C9 113.7(6)
C2 O8 C8 C30 2.0(7)
C15 C14 C8 O8 93.1(7)
C13 C14 C8 O8 -82.2(6)
C15 C14 C8 C9 -150.2(6)
C13 C14 C8 C9 34.5(7)
C15 C14 C8 C30 -25.4(10)
C13 C14 C8 C30 159.3(5)
O8 C8 C9 C11 47.3(7)
C14 C8 C9 C11 -63.7(7)
C30 C8 C9 C11 160.6(6)
O8 C8 C9 C10 -87.6(6)
C14 C8 C9 C10 161.4(5)
C30 C8 C9 C10 25.7(6)
C11 C9 C10 C19 69.2(7)
C8 C9 C10 C19 -160.9(5)
C11 C9 C10 C5 -66.0(7)
C8 C9 C10 C5 63.9(6)
C11 C9 C10 C1 -171.6(5)
C8 C9 C10 C1 -41.8(6)
C19 C10 C5 C6 -2.6(8)
C9 C10 C5 C6 129.1(5)
C1 C10 C5 C6 -124.0(5)
C19 C10 C5 C4 123.3(6)
C9 C10 C5 C4 -104.9(6)
C1 C10 C5 C4 2.0(6)
C61 O6 C6 C7 -93.4(8)
C61 O6 C6 C5 140.5(6)
C10 C5 C6 O6 62.6(7)
C4 C5 C6 O6 -60.3(7)
C10 C5 C6 C7 -63.1(7)
C4 C5 C6 C7 174.1(5)
C6 O6 C61 O61 -9.1(12)
C6 O6 C61 C62 172.3(6)
O61 C61 C62 C63 151.4(11)
O6 C61 C62 C63 -30.0(12)
O61 C61 C62 C67 -25.8(14)
O6 C61 C62 C67 152.8(9)
C56 C55 C54 C53 -0.4(13)
Br2 C55 C54 C53 176.1(7)
C55 C54 C53 C52 0.4(14)
C54 C53 C52 C57 0.2(13)
C54 C53 C52 C51 -178.6(8)
C53 C52 C57 C56 -0.8(11)
C51 C52 C57 C56 178.0(6)
C54 C55 C56 C57 -0.3(12)
Br2 C55 C56 C57 -176.7(5)
C52 C57 C56 C55 0.9(10)
C3 O3 C51 O51 -1.3(10)
C3 O3 C51 C52 175.7(5)
C53 C52 C51 O51 172.9(8)
C57 C52 C51 O51 -5.9(11)
C53 C52 C51 O3 -4.0(10)
C57 C52 C51 O3 177.2(6)
C51 O3 C3 C2 -60.7(8)
C51 O3 C3 C30 63.3(8)
C51 O3 C3 C4 177.2(5)
C6 C5 C4 C29 -37.4(8)
C10 C5 C4 C29 -166.7(6)
C6 C5 C4 C28 93.7(6)
C10 C5 C4 C28 -35.6(7)
C6 C5 C4 C3 -162.7(5)
C10 C5 C4 C3 68.0(6)
O3 C3 C4 C29 46.2(7)
C2 C3 C4 C29 -75.7(7)
C30 C3 C4 C29 169.0(5)
O3 C3 C4 C28 -80.3(5)
C2 C3 C4 C28 157.9(5)
C30 C3 C4 C28 42.6(5)
O3 C3 C4 C5 173.9(5)
C2 C3 C4 C5 52.1(7)
C30 C3 C4 C5 -63.2(6)
C64 C65 C66 C67 -5.5(17)
Br3 C65 C66 C67 176.3(9)
C63 C62 C67 C66 2.0(17)
C61 C62 C67 C66 179.1(10)
C65 C66 C67 C62 2.4(18)
C31 O31 C7 O7 -0.5(16)
C31 O31 C7 C6 179.7(12)
O6 C6 C7 O7 -169.3(7)
C5 C6 C7 O7 -43.2(10)
O6 C6 C7 O31 10.6(9)
C5 C6 C7 O31 136.7(7)
C41 O1 C1 C28 25.6(9)
C41 O1 C1 C30 148.0(6)
C41 O1 C1 C10 -100.6(7)
C19 C10 C1 O1 41.9(8)
C9 C10 C1 O1 -76.1(6)
C5 C10 C1 O1 167.4(5)
C19 C10 C1 C28 -93.1(6)
C9 C10 C1 C28 148.8(5)
C5 C10 C1 C28 32.3(6)
C19 C10 C1 C30 158.4(6)
C9 C10 C1 C30 40.3(6)
C5 C10 C1 C30 -76.2(6)
C1 O1 C41 O41 2.8(12)
C1 O1 C41 C42 179.8(5)
O41 C41 C42 C43 153.1(9)
O1 C41 C42 C43 -23.9(9)
O41 C41 C42 C47 -23.1(12)
O1 C41 C42 C47 159.9(6)
C47 C42 C43 C44 -0.6(10)
C41 C42 C43 C44 -176.7(6)
C42 C43 C44 C45 -0.7(10)
C43 C44 C45 C46 0.3(10)
C43 C44 C45 Br1 -177.4(5)
C44 C45 C46 C47 1.3(10)
Br1 C45 C46 C47 179.0(5)
C45 C46 C47 C42 -2.5(10)
C43 C42 C47 C46 2.2(10)
C41 C42 C47 C46 178.5(6)
C29 C4 C28 C1 -177.4(7)
C5 C4 C28 C1 53.5(6)
C3 C4 C28 C1 -56.1(5)
O1 C1 C28 C4 176.5(5)
C30 C1 C28 C4 52.0(6)
C10 C1 C28 C4 -53.7(6)
O3 C3 C30 C1 105.2(6)
C2 C3 C30 C1 -128.5(5)
C4 C3 C30 C1 -10.0(5)
O3 C3 C30 C8 -141.7(6)
C2 C3 C30 C8 -15.4(7)
C4 C3 C30 C8 103.1(5)
O1 C1 C30 C3 -158.2(5)
C28 C1 C30 C3 -25.9(6)
C10 C1 C30 C3 82.6(5)
O1 C1 C30 C8 93.4(6)
C28 C1 C30 C8 -134.3(6)
C10 C1 C30 C8 -25.8(7)
O8 C8 C30 C3 8.6(6)
C14 C8 C30 C3 124.8(6)
C9 C8 C30 C3 -107.4(6)
O8 C8 C30 C1 117.3(5)
C14 C8 C30 C1 -126.5(7)
C9 C8 C30 C1 1.2(7)
C8 O8 C2 O2 171.3(7)
C8 O8 C2 C3 -12.2(8)
O3 C3 C2 O2 -37.0(12)
C30 C3 C2 O2 -166.0(9)
C4 C3 C2 O2 81.2(10)
O3 C3 C2 O8 146.9(6)
C30 C3 C2 O8 17.9(8)
C4 C3 C2 O8 -94.9(7)
C8 C14 C15 C16 -175.7(6)
C13 C14 C15 C16 -0.5(10)
C17 O17 C16 O16 -173.8(7)
C17 O17 C16 C15 9.1(9)
C14 C15 C16 O16 -159.8(8)
C14 C15 C16 O17 17.0(11)
C8 C9 C11 C12 30.8(8)
C10 C9 C11 C12 158.1(5)
C13 C12 C11 C9 26.8(7)
O21 C23 C22 C20 3.1(13)
C21 C20 C22 C23 0.6(13)
C17 C20 C22 C23 -179.3(8)
C22 C20 C21 O21 -4.1(16)
C17 C20 C21 O21 175.8(10)
C22 C23 O21 C21 -5.6(15)
C20 C21 O21 C23 6.4(19)
C66 C65 C64 C63 4.5(18)
Br3 C65 C64 C63 -177.3(9)
C67 C62 C63 C64 -2.9(17)
C61 C62 C63 C64 -179.9(10)
C65 C64 C63 C62 -0.3(19)
